data_9010016
loop_
_publ_author_name
'dal Negro, A.'
'Rossi, G.'
'Tazzoli, V.'

_publ_section_title
;
 The crystal structure of ancylite, (RE)x(Ca,Sr)2-x(CO3)2(OH)x(2-x)H2O
;
_journal_name_full 'American Mineralogist'
_journal_page_first 280
_journal_page_last 284
_journal_volume 60
_journal_year 1975
_chemical_compound_source 'Mont St. Hilaire, Quebec, Canada'
_chemical_formula_sum 'C H2.69 Ca0.11 Ce0.41 La0.28 O4 Sr0.2'
_chemical_name_mineral Ancylite-(Ce)
_space_group_IT_number 62
_symmetry_space_group_name_Hall '-P 2n 2a'
_symmetry_space_group_name_H-M 'P m c n'
_cell_angle_alpha 90
_cell_angle_beta 90
_cell_angle_gamma 90
_cell_formula_units_Z 4
_cell_length_a 5.03
_cell_length_b 8.52
_cell_length_c 7.29
_cell_volume 312.417
_database_code_amcsd 0000454
_exptl_crystal_density_diffrn 4.188
_cod_original_formula_sum '(Ce.41 La.28 Sr.2 Ca.11) C O4 H2.69'
_cod_database_code 9010016

loop_
_space_group_symop_operation_xyz
x,y,z
1/2-x,y,z
1/2+x,-y,-z
1/2+x,1/2+y,1/2-z
1/2-x,1/2-y,1/2+z
x,1/2-y,1/2+z
-x,1/2+y,1/2-z
-x,-y,-z

loop_
_atom_site_aniso_label
_atom_site_aniso_U_11
_atom_site_aniso_U_22
_atom_site_aniso_U_33
_atom_site_aniso_U_12
_atom_site_aniso_U_13
_atom_site_aniso_U_23
Ce 0.01064 0.00919 0.01050 0.00000 0.00000 -0.00063
La 0.01064 0.00919 0.01050 0.00000 0.00000 -0.00063
Sr 0.01064 0.00919 0.01050 0.00000 0.00000 -0.00063
Ca 0.01064 0.00919 0.01050 0.00000 0.00000 -0.00063
C 0.01064 0.00405 0.01508 0.00000 0.00000 0.00346
O1 0.02051 0.01912 0.02908 0.00000 0.00000 0.01164
O2 0.01577 0.02023 0.02288 -0.00369 0.00149 0.00189
O-H3 0.04076 0.03420 0.01696 0.00000 0.00000 0.01196
Wat3 0.04076 0.03420 0.01696 0.00000 0.00000 0.01196

loop_
_atom_site_label
_atom_site_fract_x
_atom_site_fract_y
_atom_site_fract_z
_atom_site_occupancy
_atom_site_U_iso_or_equiv
_atom_site_type_symbol
_atom_site_attached_hydrogens
Ce 0.25000 0.33990 0.64760 0.41000 0.01013 Ce 0
La 0.25000 0.33990 0.64760 0.28000 0.01013 La 0
Sr 0.25000 0.33990 0.64760 0.20000 0.01013 Sr 0
Ca 0.25000 0.33990 0.64760 0.11000 0.01013 Ca 0
C 0.75000 0.19050 0.80990 1.00000 0.01001 C 0
O1 0.75000 0.31810 0.72100 1.00000 0.02292 O 0
O2 0.52970 0.12180 0.85200 1.00000 0.01963 O 0
O-H3 0.25000 0.41350 0.97490 0.69000 0.03078 O 1
Wat3 0.25000 0.41350 0.97490 0.31000 0.03078 O 2

loop_
_cod_changelog_entry_id
_cod_changelog_entry_author
_cod_changelog_entry_date
_cod_changelog_entry_text
1
;cod-tools version 3.8.0
Id: cif_guess_AMCSD_atom_types 9581 2023-05-17 12:35:41Z saulius
;
2023-05-18T11:40:41+03:00
;Derived atom types and hydrogen counts
from atom names that follow the AMCSD naming convention
(Wat == water, O-H == hydroxyl).
;
2
;cod-tools version 3.10.1
Id: cif_fix_AMCSD_aniso_labels 10200 2024-08-01 14:09:44Z saulius
;
2024-08-02T12:21:26+03:00
;Changed the following '_atom_site_aniso_label' values:
'OH3' -> 'O-H3'
;

loop_
_cod_related_entry_id
_cod_related_entry_database
_cod_related_entry_code
1 AMCSD 0000454
